data_7046841
loop_
_publ_author_name
'Wang, Long'
'Jian, Zhongbao'
'Daniliuc, Constantin G.'
'Kehr, Gerald'
'Erker, Gerhard'

_publ_section_title
;
 Formation of borata-alkene/iminium zwitterions by ynamine hydroboration.
;
_journal_issue 32
_journal_name_full 'Dalton transactions (Cambridge, England : 2003)'
_journal_page_first 10853
_journal_page_last 10856
_journal_paper_doi 10.1039/c8dt02435a
_journal_volume 47
_journal_year 2018
_chemical_formula_sum 'C30 H21 B F15 N'
_chemical_formula_weight 691.29
_space_group_crystal_system monoclinic
_space_group_IT_number 14
_space_group_name_Hall '-P 2yn'
_space_group_name_H-M_alt 'P 1 21/n 1'
_symmetry_space_group_name_Hall '-P 2yn'
_symmetry_space_group_name_H-M 'P 1 21/n 1'
_atom_sites_solution_hydrogens geom
_audit_update_record
;
2018-05-16 deposited with the CCDC.
2018-06-20 downloaded from the CCDC.
;
_cell_angle_alpha 90
_cell_angle_beta 99.7720(10)
_cell_angle_gamma 90
_cell_formula_units_Z 4
_cell_length_a 9.0404(3)
_cell_length_b 16.5379(6)
_cell_length_c 19.3560(7)
_cell_measurement_reflns_used 9886
_cell_measurement_temperature 103.(2)
_cell_measurement_theta_max 27.5665
_cell_measurement_theta_min 2.3531
_cell_volume 2851.91(17)
_computing_cell_refinement 'SAINT V8.34A (Bruker AXS Inc., 2013)'
_computing_data_collection
;
APEX2 v.2014.1-1 (Bruker AXS Inc., 2014)

;
_computing_data_reduction 'SAINT V8.34A (Bruker AXS Inc., 2013)'
_computing_molecular_graphics 'XP (Sheldrick, 2014)'
_computing_publication_material 'SHELXL-2014 (Sheldrick, 2014)'
_computing_structure_refinement 'SHELXL-2014 (Sheldrick, 2014)'
_computing_structure_solution 'SHELXL-2014 (Sheldrick, 2014)'
_diffrn_ambient_temperature 103.(2)
_diffrn_detector_area_resol_mean 10.4167
_diffrn_measured_fraction_theta_full 0.997
_diffrn_measured_fraction_theta_max 0.997
_diffrn_measurement_device_type 'Bruker D8 Venture PHOTON 100 CMOS'
_diffrn_measurement_method 'omega and phi scans'
_diffrn_radiation_monochromator 'MX mirror'
_diffrn_radiation_type 'Mo K\a'
_diffrn_radiation_wavelength 0.71073
_diffrn_reflns_av_R_equivalents 0.0390
_diffrn_reflns_av_unetI/netI 0.0180
_diffrn_reflns_limit_h_max 11
_diffrn_reflns_limit_h_min -11
_diffrn_reflns_limit_k_max 21
_diffrn_reflns_limit_k_min -21
_diffrn_reflns_limit_l_max 25
_diffrn_reflns_limit_l_min -25
_diffrn_reflns_number 77832
_diffrn_reflns_theta_full 27.57
_diffrn_reflns_theta_max 27.57
_diffrn_reflns_theta_min 2.35
_diffrn_source 'Mo ImS'
_diffrn_source_type 'micro focus tube'
_exptl_absorpt_coefficient_mu 0.162
_exptl_absorpt_correction_T_max 0.98
_exptl_absorpt_correction_T_min 0.95
_exptl_absorpt_correction_type multi-scan
_exptl_absorpt_process_details
;
Bruker AXS (2014). SADABS, Version 2014/2, Bruker AXS Inc., Madison, Wisconsin,
USA.
;
_exptl_crystal_colour colourless
_exptl_crystal_density_diffrn 1.610
_exptl_crystal_density_method 'not measured'
_exptl_crystal_description prism
_exptl_crystal_F_000 1392
_exptl_crystal_size_max 0.320
_exptl_crystal_size_mid 0.123
_exptl_crystal_size_min 0.104
_refine_diff_density_max 0.343
_refine_diff_density_min -0.270
_refine_ls_extinction_method none
_refine_ls_goodness_of_fit_ref 1.044
_refine_ls_hydrogen_treatment constr
_refine_ls_matrix_type full
_refine_ls_number_parameters 429
_refine_ls_number_reflns 6574
_refine_ls_number_restraints 0
_refine_ls_restrained_S_all 1.044
_refine_ls_R_factor_all 0.0453
_refine_ls_R_factor_gt 0.0351
_refine_ls_shift/su_max 0.001
_refine_ls_shift/su_mean 0.000
_refine_ls_structure_factor_coef Fsqd
_refine_ls_weighting_details 'w=1/[\s^2^(Fo^2^)+(0.0401P)^2^+1.6218P] where P=(Fo^2^+2Fc^2^)/3'
_refine_ls_weighting_scheme calc
_refine_ls_wR_factor_gt 0.0828
_refine_ls_wR_factor_ref 0.0882
_reflns_number_gt 5555
_reflns_number_total 6574
_reflns_threshold_expression 'I > 2\s(I)'
_cod_data_source_file c8dt02435a2.cif
_cod_data_source_block erk8383
_cod_depositor_comments 'Adding full bibliography for 7046836--7046845.cif.'
_cod_database_code 7046841

loop_
_space_group_symop_operation_xyz
'x, y, z'
'-x+1/2, y+1/2, -z+1/2'
'-x, -y, -z'
'x-1/2, -y-1/2, z-1/2'

loop_
_atom_site_type_symbol
_atom_site_label
_atom_site_fract_x
_atom_site_fract_y
_atom_site_fract_z
_atom_site_U_iso_or_equiv
_atom_site_adp_type
_atom_site_calc_flag
_atom_site_refinement_flags_adp
_atom_site_refinement_flags_posn
_atom_site_occupancy
B B1 0.50857(16) 0.30083(8) 0.35221(7) 0.0109(3) Uani d . . 1
N N1 0.73926(12) 0.26443(7) 0.20709(6) 0.0146(2) Uani d . . 1
C C1 0.62877(14) 0.27552(8) 0.23833(6) 0.0125(2) Uani d . . 1
C C2 0.51288(14) 0.27895(7) 0.26865(6) 0.0110(2) Uani d . . 1
C C3 0.36273(15) 0.25646(8) 0.22384(7) 0.0162(3) Uani d . . 1
H H3A 0.3667 0.2673 0.1744 0.024 Uiso calc U R 1
H H3B 0.2825 0.2888 0.2384 0.024 Uiso calc U R 1
H H3C 0.3426 0.1989 0.2299 0.024 Uiso calc U R 1
C C11 0.80563(16) 0.33578(10) 0.17084(7) 0.0218(3) Uani d . . 1
C C12 0.86331(19) 0.30304(11) 0.10626(8) 0.0319(4) Uani d . . 1
H H12A 0.7764 0.2875 0.0704 0.038 Uiso calc U R 1
H H12B 0.9179 0.3467 0.0862 0.038 Uiso calc U R 1
C C13 0.96644(18) 0.23069(12) 0.12205(9) 0.0366(4) Uani d . . 1
H H13A 1.008 0.2153 0.0798 0.044 Uiso calc U R 1
H H13B 1.051 0.2441 0.1599 0.044 Uiso calc U R 1
C C14 0.87661(17) 0.16172(11) 0.14455(8) 0.0291(4) Uani d . . 1
H H14A 0.9425 0.1137 0.1532 0.035 Uiso calc U R 1
H H14B 0.7947 0.1483 0.1054 0.035 Uiso calc U R 1
C C15 0.80759(16) 0.17799(9) 0.21036(7) 0.0210(3) Uani d . . 1
C C16 0.68190(19) 0.39720(10) 0.14912(8) 0.0278(3) Uani d . . 1
H H16A 0.7203 0.4416 0.1237 0.042 Uiso calc U R 1
H H16B 0.6478 0.4186 0.1909 0.042 Uiso calc U R 1
H H16C 0.5977 0.3711 0.1187 0.042 Uiso calc U R 1
C C17 0.93463(17) 0.37327(10) 0.22275(8) 0.0262(3) Uani d . . 1
H H17A 0.9814 0.4166 0.1995 0.039 Uiso calc U R 1
H H17B 1.0096 0.3316 0.239 0.039 Uiso calc U R 1
H H17C 0.8953 0.3955 0.2629 0.039 Uiso calc U R 1
C C18 0.68068(18) 0.11772(9) 0.21186(8) 0.0252(3) Uani d . . 1
H H18A 0.7189 0.0626 0.2088 0.038 Uiso calc U R 1
H H18B 0.6003 0.1278 0.172 0.038 Uiso calc U R 1
H H18C 0.6412 0.124 0.2557 0.038 Uiso calc U R 1
C C19 0.92327(19) 0.17214(11) 0.27767(8) 0.0324(4) Uani d . . 1
H H19A 0.878 0.1906 0.3174 0.049 Uiso calc U R 1
H H19B 1.01 0.2062 0.2734 0.049 Uiso calc U R 1
H H19C 0.9559 0.1159 0.2853 0.049 Uiso calc U R 1
C C21 0.41641(14) 0.38639(7) 0.35689(7) 0.0113(2) Uani d . . 1
C C22 0.36658(15) 0.44066(8) 0.30321(7) 0.0135(3) Uani d . . 1
F F22 0.38623(10) 0.42635(5) 0.23649(4) 0.02057(18) Uani d . . 1
C C23 0.29649(15) 0.51329(8) 0.31252(7) 0.0155(3) Uani d . . 1
F F23 0.24905(11) 0.56176(5) 0.25727(4) 0.0259(2) Uani d . . 1
C C24 0.27730(15) 0.53682(8) 0.37873(7) 0.0151(3) Uani d . . 1
F F24 0.21052(10) 0.60709(5) 0.38854(4) 0.02302(19) Uani d . . 1
C C25 0.32833(14) 0.48645(8) 0.43446(7) 0.0132(2) Uani d . . 1
F F25 0.31218(9) 0.50856(5) 0.49961(4) 0.01897(17) Uani d . . 1
C C26 0.39390(14) 0.41385(8) 0.42241(7) 0.0118(2) Uani d . . 1
F F26 0.43904(9) 0.36688(5) 0.47928(4) 0.01639(17) Uani d . . 1
C C31 0.42274(15) 0.22179(8) 0.38020(7) 0.0136(3) Uani d . . 1
C C32 0.27836(15) 0.22009(8) 0.39617(7) 0.0151(3) Uani d . . 1
F F32 0.19026(9) 0.28683(5) 0.38856(4) 0.01927(18) Uani d . . 1
C C33 0.21277(16) 0.15231(9) 0.42041(7) 0.0187(3) Uani d . . 1
F F33 0.07452(9) 0.15683(6) 0.43714(5) 0.0259(2) Uani d . . 1
C C34 0.28939(18) 0.08013(9) 0.42754(8) 0.0218(3) Uani d . . 1
F F34 0.22732(12) 0.01392(6) 0.45024(5) 0.0351(2) Uani d . . 1
C C35 0.43128(18) 0.07737(8) 0.41040(8) 0.0211(3) Uani d . . 1
F F35 0.50847(11) 0.00726(5) 0.41659(5) 0.0315(2) Uani d . . 1
C C36 0.49291(16) 0.14654(8) 0.38744(7) 0.0164(3) Uani d . . 1
F F36 0.63330(9) 0.13887(5) 0.37265(4) 0.02122(18) Uani d . . 1
C C41 0.67675(14) 0.31782(8) 0.39821(6) 0.0120(2) Uani d . . 1
C C42 0.74584(15) 0.28033(8) 0.45995(7) 0.0140(3) Uani d . . 1
F F42 0.67597(9) 0.22212(5) 0.49106(4) 0.02033(18) Uani d . . 1
C C43 0.88724(15) 0.30088(9) 0.49527(7) 0.0172(3) Uani d . . 1
F F43 0.94822(9) 0.26142(6) 0.55397(4) 0.02408(19) Uani d . . 1
C C44 0.96497(15) 0.36359(9) 0.47151(7) 0.0175(3) Uani d . . 1
F F44 1.10058(9) 0.38486(6) 0.50601(4) 0.0267(2) Uani d . . 1
C C45 0.90020(15) 0.40503(8) 0.41252(7) 0.0156(3) Uani d . . 1
F F45 0.97196(9) 0.46840(5) 0.38965(4) 0.02281(19) Uani d . . 1
C C46 0.76023(14) 0.38163(8) 0.37837(6) 0.0125(2) Uani d . . 1
F F46 0.70075(8) 0.42747(4) 0.32213(4) 0.01479(16) Uani d . . 1

loop_
_atom_site_aniso_label
_atom_site_aniso_U_11
_atom_site_aniso_U_22
_atom_site_aniso_U_33
_atom_site_aniso_U_12
_atom_site_aniso_U_13
_atom_site_aniso_U_23
B1 0.0118(6) 0.0106(6) 0.0106(6) 0.0007(5) 0.0027(5) -0.0011(5)
N1 0.0109(5) 0.0228(6) 0.0105(5) -0.0009(4) 0.0027(4) -0.0044(4)
C1 0.0132(6) 0.0136(6) 0.0093(6) -0.0016(5) -0.0022(5) -0.0030(5)
C2 0.0122(6) 0.0083(5) 0.0123(6) 0.0003(4) 0.0018(5) -0.0003(4)
C3 0.0132(6) 0.0195(7) 0.0158(6) -0.0027(5) 0.0021(5) -0.0046(5)
C11 0.0200(7) 0.0321(8) 0.0149(7) -0.0112(6) 0.0071(5) -0.0027(6)
C12 0.0302(8) 0.0536(11) 0.0142(7) -0.0208(8) 0.0104(6) -0.0104(7)
C13 0.0182(8) 0.0684(13) 0.0258(8) -0.0099(8) 0.0109(6) -0.0274(8)
C14 0.0167(7) 0.0485(10) 0.0220(8) 0.0069(7) 0.0029(6) -0.0184(7)
C15 0.0160(7) 0.0293(8) 0.0170(7) 0.0094(6) 0.0004(5) -0.0083(6)
C16 0.0309(8) 0.0294(8) 0.0225(7) -0.0092(7) 0.0027(6) 0.0081(6)
C17 0.0202(7) 0.0392(9) 0.0209(7) -0.0123(6) 0.0079(6) -0.0106(6)
C18 0.0310(8) 0.0179(7) 0.0270(8) 0.0075(6) 0.0060(6) -0.0052(6)
C19 0.0282(8) 0.0437(10) 0.0221(8) 0.0170(7) -0.0048(6) -0.0093(7)
C21 0.0089(6) 0.0108(6) 0.0142(6) -0.0009(4) 0.0022(5) -0.0012(5)
C22 0.0139(6) 0.0152(6) 0.0118(6) 0.0014(5) 0.0033(5) -0.0017(5)
F22 0.0315(5) 0.0204(4) 0.0107(4) 0.0097(3) 0.0061(3) 0.0015(3)
C23 0.0154(6) 0.0141(6) 0.0168(6) 0.0031(5) 0.0023(5) 0.0040(5)
F23 0.0380(5) 0.0207(4) 0.0191(4) 0.0151(4) 0.0052(4) 0.0077(3)
C24 0.0132(6) 0.0104(6) 0.0222(7) 0.0028(5) 0.0047(5) -0.0022(5)
F24 0.0305(5) 0.0141(4) 0.0258(4) 0.0105(3) 0.0085(4) -0.0015(3)
C25 0.0113(6) 0.0159(6) 0.0129(6) -0.0017(5) 0.0037(5) -0.0047(5)
F25 0.0235(4) 0.0200(4) 0.0143(4) 0.0020(3) 0.0058(3) -0.0069(3)
C26 0.0101(6) 0.0127(6) 0.0120(6) -0.0014(5) 0.0004(5) 0.0010(5)
F26 0.0215(4) 0.0169(4) 0.0108(4) 0.0045(3) 0.0029(3) 0.0020(3)
C31 0.0163(6) 0.0135(6) 0.0111(6) -0.0015(5) 0.0024(5) -0.0011(5)
C32 0.0161(6) 0.0146(6) 0.0143(6) -0.0008(5) 0.0015(5) -0.0018(5)
F32 0.0129(4) 0.0169(4) 0.0287(4) 0.0016(3) 0.0055(3) -0.0004(3)
C33 0.0169(7) 0.0244(7) 0.0152(6) -0.0058(6) 0.0037(5) -0.0005(5)
F33 0.0176(4) 0.0324(5) 0.0292(5) -0.0075(4) 0.0084(4) 0.0034(4)
C34 0.0289(8) 0.0162(7) 0.0207(7) -0.0086(6) 0.0054(6) 0.0035(5)
F34 0.0419(6) 0.0220(5) 0.0434(6) -0.0111(4) 0.0128(5) 0.0117(4)
C35 0.0311(8) 0.0119(6) 0.0207(7) 0.0023(6) 0.0051(6) 0.0012(5)
F35 0.0429(6) 0.0127(4) 0.0414(6) 0.0066(4) 0.0140(5) 0.0068(4)
C36 0.0189(7) 0.0165(6) 0.0149(6) 0.0008(5) 0.0056(5) -0.0010(5)
F36 0.0228(4) 0.0168(4) 0.0267(4) 0.0068(3) 0.0116(3) 0.0022(3)
C41 0.0120(6) 0.0124(6) 0.0118(6) 0.0032(5) 0.0028(5) -0.0026(5)
C42 0.0150(6) 0.0146(6) 0.0135(6) 0.0032(5) 0.0056(5) 0.0003(5)
F42 0.0218(4) 0.0224(4) 0.0168(4) 0.0005(3) 0.0034(3) 0.0077(3)
C43 0.0171(7) 0.0249(7) 0.0090(6) 0.0086(5) 0.0007(5) 0.0014(5)
F43 0.0211(4) 0.0349(5) 0.0143(4) 0.0089(4) -0.0023(3) 0.0063(3)
C44 0.0095(6) 0.0273(7) 0.0146(6) 0.0021(5) -0.0009(5) -0.0050(5)
F44 0.0129(4) 0.0431(5) 0.0211(4) -0.0030(4) -0.0053(3) -0.0012(4)
C45 0.0140(6) 0.0167(6) 0.0168(6) -0.0018(5) 0.0044(5) -0.0028(5)
F45 0.0170(4) 0.0245(4) 0.0257(4) -0.0088(3) 0.0002(3) 0.0013(3)
C46 0.0138(6) 0.0134(6) 0.0098(6) 0.0035(5) 0.0010(5) -0.0011(5)
F46 0.0151(4) 0.0137(4) 0.0145(4) -0.0013(3) -0.0005(3) 0.0033(3)

loop_
_atom_type_symbol
_atom_type_description
_atom_type_scat_dispersion_real
_atom_type_scat_dispersion_imag
_atom_type_scat_source
C C 0.0033 0.0016 'International Tables Vol C Tables 4.2.6.8 and 6.1.1.4'
H H 0.0000 0.0000 'International Tables Vol C Tables 4.2.6.8 and 6.1.1.4'
B B 0.0013 0.0007 'International Tables Vol C Tables 4.2.6.8 and 6.1.1.4'
N N 0.0061 0.0033 'International Tables Vol C Tables 4.2.6.8 and 6.1.1.4'
F F 0.0171 0.0103 'International Tables Vol C Tables 4.2.6.8 and 6.1.1.4'

loop_
_geom_angle_atom_site_label_1
_geom_angle_atom_site_label_2
_geom_angle_atom_site_label_3
_geom_angle
C41 B1 C21 104.57(10)
C41 B1 C31 113.41(10)
C21 B1 C31 112.89(10)
C41 B1 C2 112.95(10)
C21 B1 C2 109.55(10)
C31 B1 C2 103.64(10)
C1 N1 C11 120.34(12)
C1 N1 C15 117.01(11)
C11 N1 C15 122.58(11)
N1 C1 C2 173.97(13)
C1 C2 C3 116.39(11)
C1 C2 B1 127.46(11)
C3 C2 B1 116.08(10)
C2 C3 H3A 109.5
C2 C3 H3B 109.5
H3A C3 H3B 109.5
C2 C3 H3C 109.5
H3A C3 H3C 109.5
H3B C3 H3C 109.5
C16 C11 C12 110.34(13)
C16 C11 C17 110.71(13)
C12 C11 C17 110.53(12)
C16 C11 N1 108.20(11)
C12 C11 N1 108.22(12)
C17 C11 N1 108.76(11)
C13 C12 C11 113.41(14)
C13 C12 H12A 108.9
C11 C12 H12A 108.9
C13 C12 H12B 108.9
C11 C12 H12B 108.9
H12A C12 H12B 107.7
C14 C13 C12 108.22(13)
C14 C13 H13A 110.1
C12 C13 H13A 110.1
C14 C13 H13B 110.1
C12 C13 H13B 110.1
H13A C13 H13B 108.4
C13 C14 C15 114.98(13)
C13 C14 H14A 108.5
C15 C14 H14A 108.5
C13 C14 H14B 108.5
C15 C14 H14B 108.5
H14A C14 H14B 107.5
C18 C15 C19 110.52(14)
C18 C15 C14 108.34(12)
C19 C15 C14 112.37(12)
C18 C15 N1 107.88(11)
C19 C15 N1 107.61(11)
C14 C15 N1 110.02(12)
C11 C16 H16A 109.5
C11 C16 H16B 109.5
H16A C16 H16B 109.5
C11 C16 H16C 109.5
H16A C16 H16C 109.5
H16B C16 H16C 109.5
C11 C17 H17A 109.5
C11 C17 H17B 109.5
H17A C17 H17B 109.5
C11 C17 H17C 109.5
H17A C17 H17C 109.5
H17B C17 H17C 109.5
C15 C18 H18A 109.5
C15 C18 H18B 109.5
H18A C18 H18B 109.5
C15 C18 H18C 109.5
H18A C18 H18C 109.5
H18B C18 H18C 109.5
C15 C19 H19A 109.5
C15 C19 H19B 109.5
H19A C19 H19B 109.5
C15 C19 H19C 109.5
H19A C19 H19C 109.5
H19B C19 H19C 109.5
C22 C21 C26 113.02(11)
C22 C21 B1 127.95(11)
C26 C21 B1 118.80(11)
F22 C22 C23 114.39(11)
F22 C22 C21 121.47(11)
C23 C22 C21 124.13(12)
F23 C23 C24 119.79(12)
F23 C23 C22 120.29(12)
C24 C23 C22 119.92(12)
F24 C24 C23 120.55(12)
F24 C24 C25 120.85(12)
C23 C24 C25 118.60(12)
F25 C25 C26 120.98(11)
F25 C25 C24 119.62(11)
C26 C25 C24 119.40(12)
F26 C26 C25 116.25(11)
F26 C26 C21 118.86(11)
C25 C26 C21 124.89(12)
C32 C31 C36 112.83(12)
C32 C31 B1 126.68(11)
C36 C31 B1 120.46(12)
F32 C32 C33 114.72(12)
F32 C32 C31 121.05(11)
C33 C32 C31 124.23(13)
F33 C33 C34 119.78(12)
F33 C33 C32 120.31(13)
C34 C33 C32 119.91(13)
F34 C34 C33 120.74(14)
F34 C34 C35 120.72(13)
C33 C34 C35 118.54(13)
F35 C35 C36 120.72(13)
F35 C35 C34 119.72(13)
C36 C35 C34 119.56(13)
F36 C36 C35 115.80(12)
F36 C36 C31 119.33(12)
C35 C36 C31 124.86(13)
C46 C41 C42 112.89(11)
C46 C41 B1 118.31(11)
C42 C41 B1 128.57(12)
F42 C42 C43 114.69(11)
F42 C42 C41 121.60(12)
C43 C42 C41 123.68(12)
F43 C43 C44 119.28(12)
F43 C43 C42 120.63(13)
C44 C43 C42 120.06(12)
F44 C44 C45 120.53(13)
F44 C44 C43 120.51(12)
C45 C44 C43 118.95(12)
F45 C45 C44 120.01(12)
F45 C45 C46 120.97(12)
C44 C45 C46 119.00(13)
F46 C46 C45 115.65(11)
F46 C46 C41 119.03(11)
C45 C46 C41 125.30(12)

loop_
_geom_bond_atom_site_label_1
_geom_bond_atom_site_label_2
_geom_bond_distance
B1 C41 1.6504(18)
B1 C21 1.6524(18)
B1 C31 1.6574(19)
B1 C2 1.6642(18)
N1 C1 1.2657(17)
N1 C11 1.5451(18)
N1 C15 1.5543(18)
C1 C2 1.2861(19)
C2 C3 1.5276(17)
C3 H3A 0.98
C3 H3B 0.98
C3 H3C 0.98
C11 C16 1.517(2)
C11 C12 1.532(2)
C11 C17 1.5351(19)
C12 C13 1.516(3)
C12 H12A 0.99
C12 H12B 0.99
C13 C14 1.507(3)
C13 H13A 0.99
C13 H13B 0.99
C14 C15 1.534(2)
C14 H14A 0.99
C14 H14B 0.99
C15 C18 1.524(2)
C15 C19 1.529(2)
C16 H16A 0.98
C16 H16B 0.98
C16 H16C 0.98
C17 H17A 0.98
C17 H17B 0.98
C17 H17C 0.98
C18 H18A 0.98
C18 H18B 0.98
C18 H18C 0.98
C19 H19A 0.98
C19 H19B 0.98
C19 H19C 0.98
C21 C22 1.3890(18)
C21 C26 1.3942(18)
C22 F22 1.3540(15)
C22 C23 1.3839(18)
C23 F23 1.3469(15)
C23 C24 1.3782(19)
C24 F24 1.3380(15)
C24 C25 1.3790(19)
C25 F25 1.3444(14)
C25 C26 1.3763(18)
C26 F26 1.3524(14)
C31 C32 1.3917(19)
C31 C36 1.3931(19)
C32 F32 1.3544(15)
C32 C33 1.3866(19)
C33 F33 1.3453(16)
C33 C34 1.375(2)
C34 F34 1.3381(16)
C34 C35 1.379(2)
C35 F35 1.3481(16)
C35 C36 1.379(2)
C36 F36 1.3535(16)
C41 C46 1.3889(18)
C41 C42 1.3961(18)
C42 F42 1.3481(15)
C42 C43 1.3858(19)
C43 F43 1.3446(15)
C43 C44 1.375(2)
C44 F44 1.3398(15)
C44 C45 1.3744(19)
C45 F45 1.3463(16)
C45 C46 1.3798(18)
C46 F46 1.3603(14)

loop_
_geom_torsion_atom_site_label_1
_geom_torsion_atom_site_label_2
_geom_torsion_atom_site_label_3
_geom_torsion_atom_site_label_4
_geom_torsion
C41 B1 C2 C1 -1.07(18)
C21 B1 C2 C1 115.05(14)
C31 B1 C2 C1 -124.22(14)
C41 B1 C2 C3 175.74(10)
C21 B1 C2 C3 -68.14(13)
C31 B1 C2 C3 52.59(13)
C1 N1 C11 C16 -27.53(16)
C15 N1 C11 C16 155.51(12)
C1 N1 C11 C12 -147.10(13)
C15 N1 C11 C12 35.94(16)
C1 N1 C11 C17 92.78(15)
C15 N1 C11 C17 -84.18(15)
C16 C11 C12 C13 -169.46(13)
C17 C11 C12 C13 67.76(17)
N1 C11 C12 C13 -51.25(16)
C11 C12 C13 C14 65.08(16)
C12 C13 C14 C15 -60.34(17)
C13 C14 C15 C18 160.75(13)
C13 C14 C15 C19 -76.85(18)
C13 C14 C15 N1 43.03(17)
C1 N1 C15 C18 32.94(15)
C11 N1 C15 C18 -150.00(12)
C1 N1 C15 C19 -86.33(15)
C11 N1 C15 C19 90.73(15)
C1 N1 C15 C14 150.94(12)
C11 N1 C15 C14 -32.00(16)
C41 B1 C21 C22 112.42(14)
C31 B1 C21 C22 -123.84(13)
C2 B1 C21 C22 -8.91(17)
C41 B1 C21 C26 -61.55(14)
C31 B1 C21 C26 62.19(15)
C2 B1 C21 C26 177.13(11)
C26 C21 C22 F22 176.45(11)
B1 C21 C22 F22 2.2(2)
C26 C21 C22 C23 -2.32(19)
B1 C21 C22 C23 -176.58(12)
F22 C22 C23 F23 2.41(18)
C21 C22 C23 F23 -178.74(12)
F22 C22 C23 C24 -176.52(12)
C21 C22 C23 C24 2.3(2)
F23 C23 C24 F24 0.7(2)
C22 C23 C24 F24 179.61(12)
F23 C23 C24 C25 -179.32(12)
C22 C23 C24 C25 -0.4(2)
F24 C24 C25 F25 -0.67(19)
C23 C24 C25 F25 179.32(12)
F24 C24 C25 C26 178.74(12)
C23 C24 C25 C26 -1.27(19)
F25 C25 C26 F26 0.50(18)
C24 C25 C26 F26 -178.91(11)
F25 C25 C26 C21 -179.40(12)
C24 C25 C26 C21 1.2(2)
C22 C21 C26 F26 -179.34(11)
B1 C21 C26 F26 -4.51(17)
C22 C21 C26 C25 0.56(19)
B1 C21 C26 C25 175.39(12)
C41 B1 C31 C32 128.60(13)
C21 B1 C31 C32 9.89(18)
C2 B1 C31 C32 -108.56(14)
C41 B1 C31 C36 -53.94(16)
C21 B1 C31 C36 -172.65(11)
C2 B1 C31 C36 68.91(14)
C36 C31 C32 F32 -176.54(11)
B1 C31 C32 F32 1.1(2)
C36 C31 C32 C33 3.32(19)
B1 C31 C32 C33 -179.05(12)
F32 C32 C33 F33 -2.69(18)
C31 C32 C33 F33 177.44(12)
F32 C32 C33 C34 177.44(12)
C31 C32 C33 C34 -2.4(2)
F33 C33 C34 F34 0.7(2)
C32 C33 C34 F34 -179.38(13)
F33 C33 C34 C35 -179.62(13)
C32 C33 C34 C35 0.3(2)
F34 C34 C35 F35 0.0(2)
C33 C34 C35 F35 -179.67(13)
F34 C34 C35 C36 -179.71(13)
C33 C34 C35 C36 0.6(2)
F35 C35 C36 F36 -0.6(2)
C34 C35 C36 F36 179.12(12)
F35 C35 C36 C31 -179.17(13)
C34 C35 C36 C31 0.5(2)
C32 C31 C36 F36 179.06(11)
B1 C31 C36 F36 1.27(18)
C32 C31 C36 C35 -2.4(2)
B1 C31 C36 C35 179.84(12)
C21 B1 C41 C46 -57.96(14)
C31 B1 C41 C46 178.64(11)
C2 B1 C41 C46 61.09(14)
C21 B1 C41 C42 116.11(14)
C31 B1 C41 C42 -7.30(18)
C2 B1 C41 C42 -124.84(13)
C46 C41 C42 F42 173.78(11)
B1 C41 C42 F42 -0.6(2)
C46 C41 C42 C43 -4.09(18)
B1 C41 C42 C43 -178.42(12)
F42 C42 C43 F43 3.03(18)
C41 C42 C43 F43 -178.97(12)
F42 C42 C43 C44 -175.17(12)
C41 C42 C43 C44 2.8(2)
F43 C43 C44 F44 0.6(2)
C42 C43 C44 F44 178.79(12)
F43 C43 C44 C45 -178.28(12)
C42 C43 C44 C45 -0.1(2)
F44 C44 C45 F45 -1.1(2)
C43 C44 C45 F45 177.73(12)
F44 C44 C45 C46 -179.84(12)
C43 C44 C45 C46 -1.0(2)
F45 C45 C46 F46 -1.28(18)
C44 C45 C46 F46 177.44(11)
F45 C45 C46 C41 -179.33(12)
C44 C45 C46 C41 -0.6(2)
C42 C41 C46 F46 -174.98(11)
B1 C41 C46 F46 -0.01(17)
C42 C41 C46 C45 3.02(19)
B1 C41 C46 C45 177.99(12)
